data_8102765
loop_
_publ_author_name
'Huan-Huan Chen'
'Ying-Ying Liu'

_publ_section_title
;
 Crystal structure of
 aqua[m-11,23-dimethyl-3,7,15,19-tetraazatricyclo[19.3.1.19,13]tetracosa-1(24),9(25),10,12,21,23-hexaene-25,26-diol]-(1,3-benzenedicarboxylato)dinickel(II)
 --- methanol (1:0.75), Ni2(H2O)(C24H34N4O2)(C8H4O4) &#x00B7; 0.75CH3OH
;
_journal_issue 3
_journal_name_full 'Zeitschrift f\"ur Kristallographie - New Crystal Structures'
_journal_page_first 433
_journal_volume 225
_journal_year 2010
_chemical_formula_moiety
;
4(C32 H40 N4 Ni2 O7), 2(C H5 O),
 2(C0.50 H1.50 O0.50)
;
_chemical_formula_sum 'C131 H173 N16 Ni8 O31'
_chemical_formula_weight 2937.53
_chemical_melting_point ?
_chemical_name_common
;[\m-11,23-dimethyl-3,7,15,19-tetraazatricyclo-[19.3.1.1^9,13^]tetracosa-1(24),-9(25),10,12,21,23-hexaene-25,26-diol] dinickel(II) 1,3-benzenedicarboxylic
acid methanol
;
_chemical_name_systematic
;[\m-11,23-dimethyl-3,7,15,19-tetraazatricyclo-[19.3.1.1^9,13^]tetracosa-1(24),-9(25),10,12,21,23-hexaene-25,26-diol] dinickel(II) -1,3-benzenedicarboxylic
acid -methanol
;
_space_group_IT_number 14
_symmetry_cell_setting monoclinic
_symmetry_space_group_name_Hall '-P 2ybc'
_symmetry_space_group_name_H-M 'P 1 21/c 1'
_atom_sites_solution_hydrogens geom
_atom_sites_solution_primary direct
_atom_sites_solution_secondary difmap
_audit_creation_method SHELXL-97
_cell_angle_alpha 90.000(5)
_cell_angle_beta 105.000(5)
_cell_angle_gamma 90.000(5)
_cell_formula_units_Z 2
_cell_length_a 17.000(5)
_cell_length_b 20.000(5)
_cell_length_c 20.000(5)
_cell_measurement_reflns_used 15639
_cell_measurement_temperature 293(2)
_cell_measurement_theta_max 28.8
_cell_measurement_theta_min 3.1
_cell_volume 6568(3)
_computing_cell_refinement PROCESS-AUTO
_computing_data_collection PROCESS-AUTO
_computing_data_reduction PROCESS-AUTO
_computing_structure_refinement 'SHELXL-97 (Sheldrick, 1997)'
_computing_structure_solution 'SHELXS-97 (Sheldrick, 1997)'
_diffrn_ambient_temperature 293(2)
_diffrn_detector_area_resol_mean 10.0
_diffrn_measured_fraction_theta_full 0.997
_diffrn_measured_fraction_theta_max 0.915
_diffrn_measurement_device_type 'Rigaku RAXIS-RAPID'
_diffrn_measurement_method '\w scan'
_diffrn_radiation_monochromator graphite
_diffrn_radiation_source 'fine-focus sealed tube'
_diffrn_radiation_type MoK\a
_diffrn_radiation_wavelength 0.71069
_diffrn_reflns_av_R_equivalents 0.0723
_diffrn_reflns_av_sigmaI/netI 0.0624
_diffrn_reflns_limit_h_max 22
_diffrn_reflns_limit_h_min -23
_diffrn_reflns_limit_k_max 23
_diffrn_reflns_limit_k_min -25
_diffrn_reflns_limit_l_max 26
_diffrn_reflns_limit_l_min -26
_diffrn_reflns_number 64638
_diffrn_reflns_theta_full 25.00
_diffrn_reflns_theta_max 28.78
_diffrn_reflns_theta_min 3.11
_exptl_absorpt_coefficient_mu 1.203
_exptl_absorpt_correction_T_max 0.876
_exptl_absorpt_correction_T_min 0.835
_exptl_absorpt_correction_type multi-scan
_exptl_absorpt_process_details
;
 Higashi,T (1995) Program for absorption correction. 
Rigaku Corporation, Tokyo, Japan.
;
_exptl_crystal_colour green
_exptl_crystal_density_diffrn 1.485
_exptl_crystal_density_method 'not measured'
_exptl_crystal_description block
_exptl_crystal_F_000 3086
_exptl_crystal_size_max 0.15
_exptl_crystal_size_mid 0.13
_exptl_crystal_size_min 0.11
_refine_diff_density_max 0.836
_refine_diff_density_min -0.489
_refine_diff_density_rms 0.079
_refine_ls_extinction_method none
_refine_ls_goodness_of_fit_ref 1.042
_refine_ls_hydrogen_treatment mixed
_refine_ls_matrix_type full
_refine_ls_number_parameters 885
_refine_ls_number_reflns 15639
_refine_ls_number_restraints 11
_refine_ls_restrained_S_all 1.042
_refine_ls_R_factor_all 0.0961
_refine_ls_R_factor_gt 0.0540
_refine_ls_shift/su_max 0.011
_refine_ls_shift/su_mean 0.000
_refine_ls_structure_factor_coef Fsqd
_refine_ls_weighting_details 'calc w=1/[\s^2^(Fo^2^)+(0.0723P)^2^+2.8924P] where P=(Fo^2^+2Fc^2^)/3'
_refine_ls_weighting_scheme calc
_refine_ls_wR_factor_gt 0.1327
_refine_ls_wR_factor_ref 0.1503
_reflns_number_gt 10139
_reflns_number_total 15639
_reflns_threshold_expression >2sigma(I)
_cod_data_source_file 1267-3061.cff
_cod_data_source_block mm
_cod_depositor_comments
;
The following automatic conversions were performed:

'_chemical_melting_point' value 'not measured' was changed to '?' -
the value is undefined or not given.

Automatic conversion script
Id: cif_fix_values 1569 2011-02-09 13:29:24Z adriana 
;
_cod_original_sg_symbol_Hall '-P 2ybc '
_cod_original_sg_symbol_H-M 'P 21/c '
_cod_database_code 8102765

loop_
_symmetry_equiv_pos_as_xyz
'x, y, z'
'-x, y+1/2, -z+1/2'
'-x, -y, -z'
'x, -y-1/2, z-1/2'

loop_
_atom_site_label
_atom_site_type_symbol
_atom_site_fract_x
_atom_site_fract_y
_atom_site_fract_z
_atom_site_U_iso_or_equiv
_atom_site_adp_type
_atom_site_occupancy
_atom_site_symmetry_multiplicity
_atom_site_calc_flag
_atom_site_refinement_flags
_atom_site_disorder_assembly
_atom_site_disorder_group
Ni1 Ni 0.86316(3) 0.76033(2) 0.80205(2) 0.03430(12) Uani 1 1 d . . .
Ni2 Ni 0.85850(3) 0.90957(2) 0.77942(2) 0.03050(11) Uani 1 1 d . . .
Ni3 Ni 0.77348(3) 0.29058(3) 0.90999(2) 0.03855(13) Uani 1 1 d . . .
Ni4 Ni 0.60726(3) 0.30556(3) 0.91834(3) 0.04360(14) Uani 1 1 d . . .
C1 C 0.4928(3) 0.8475(3) 0.8452(3) 0.0758(16) Uani 1 1 d . . .
H1A H 0.4757 0.8932 0.8448 0.114 Uiso 1 1 calc R . .
H1B H 0.5025 0.8299 0.8913 0.114 Uiso 1 1 calc R . .
H1C H 0.4511 0.8217 0.8145 0.114 Uiso 1 1 calc R . .
C2 C 0.5679(3) 0.8437(3) 0.8225(2) 0.0575(12) Uani 1 1 d . . .
C3 C 0.6016(3) 0.8998(2) 0.8027(2) 0.0552(11) Uani 1 1 d . . .
H3 H 0.5753 0.9405 0.8028 0.066 Uiso 1 1 calc R . .
C4 C 0.6707(2) 0.8984(2) 0.7833(2) 0.0458(9) Uani 1 1 d . . .
C5 C 0.7107(2) 0.83714(19) 0.78454(19) 0.0397(9) Uani 1 1 d . . .
C6 C 0.6739(3) 0.7791(2) 0.7995(2) 0.0481(10) Uani 1 1 d . . .
C7 C 0.6041(3) 0.7842(3) 0.8187(2) 0.0571(12) Uani 1 1 d . . .
H7 H 0.5799 0.7455 0.8298 0.069 Uiso 1 1 calc R . .
C8 C 0.6966(2) 0.9604(2) 0.7539(2) 0.0515(11) Uani 1 1 d . . .
H8A H 0.6948 0.9525 0.7056 0.062 Uiso 1 1 calc R . .
H8B H 0.6581 0.9957 0.7555 0.062 Uiso 1 1 calc R . .
C9 C 0.7044(3) 0.7113(2) 0.7889(2) 0.0529(11) Uani 1 1 d . . .
H9A H 0.6669 0.6781 0.7979 0.063 Uiso 1 1 calc R . .
H9B H 0.7060 0.7068 0.7410 0.063 Uiso 1 1 calc R . .
C10 C 0.7857(3) 1.05301(19) 0.7709(3) 0.0524(11) Uani 1 1 d . . .
H10A H 0.7724 1.0571 0.7209 0.063 Uiso 1 1 calc R . .
H10B H 0.7471 1.0801 0.7873 0.063 Uiso 1 1 calc R . .
C11 C 0.8669(3) 1.07871(19) 0.7998(3) 0.0490(10) Uani 1 1 d . . .
H11A H 0.8829 1.0698 0.8491 0.059 Uiso 1 1 calc R . .
H11B H 0.8667 1.1268 0.7934 0.059 Uiso 1 1 calc R . .
C12 C 0.9264(3) 1.04869(18) 0.7675(2) 0.0447(10) Uani 1 1 d . . .
H12A H 0.9754 1.0758 0.7784 0.054 Uiso 1 1 calc R . .
H12B H 0.9045 1.0490 0.7177 0.054 Uiso 1 1 calc R . .
C13 C 0.8020(3) 0.6262(2) 0.8380(3) 0.0628(13) Uani 1 1 d . . .
H13A H 0.7607 0.6037 0.8553 0.075 Uiso 1 1 calc R . .
H13B H 0.7989 0.6090 0.7921 0.075 Uiso 1 1 calc R . .
C14 C 0.8821(3) 0.6110(2) 0.8834(3) 0.0625(13) Uani 1 1 d . . .
H14A H 0.8905 0.6370 0.9256 0.075 Uiso 1 1 calc R . .
H14B H 0.8846 0.5640 0.8958 0.075 Uiso 1 1 calc R . .
C15 C 0.9463(3) 0.62606(19) 0.8499(3) 0.0585(12) Uani 1 1 d . . .
H15A H 0.9327 0.6059 0.8042 0.070 Uiso 1 1 calc R . .
H15B H 0.9966 0.6059 0.8764 0.070 Uiso 1 1 calc R . .
C16 C 1.0203(3) 0.70723(18) 0.8053(2) 0.0449(10) Uani 1 1 d . . .
H16A H 0.9959 0.6984 0.7567 0.054 Uiso 1 1 calc R . .
H16B H 1.0635 0.6748 0.8216 0.054 Uiso 1 1 calc R . .
C17 C 1.0080(2) 0.95463(17) 0.7583(2) 0.0391(9) Uani 1 1 d . . .
H17A H 1.0482 0.9893 0.7594 0.047 Uiso 1 1 calc R . .
H17B H 0.9819 0.9450 0.7101 0.047 Uiso 1 1 calc R . .
C18 C 1.0106(2) 0.83283(17) 0.79309(18) 0.0333(8) Uani 1 1 d . . .
C19 C 1.0563(2) 0.77522(18) 0.81258(19) 0.0387(9) Uani 1 1 d . . .
C20 C 1.1375(2) 0.7794(2) 0.8328(2) 0.0438(9) Uani 1 1 d . . .
H20 H 1.1677 0.7407 0.8465 0.053 Uiso 1 1 calc R . .
C21 C 1.1772(2) 0.8390(2) 0.8339(2) 0.0453(10) Uani 1 1 d . . .
C22 C 1.1318(2) 0.8952(2) 0.8126(2) 0.0416(9) Uani 1 1 d . . .
H22 H 1.1583 0.9359 0.8131 0.050 Uiso 1 1 calc R . .
C23 C 1.0504(2) 0.89358(17) 0.79101(19) 0.0362(8) Uani 1 1 d . . .
C24 C 1.2658(3) 0.8423(3) 0.8558(3) 0.0635(13) Uani 1 1 d . . .
H24A H 1.2874 0.7984 0.8686 0.095 Uiso 1 1 calc R . .
H24B H 1.2822 0.8718 0.8948 0.095 Uiso 1 1 calc R . .
H24C H 1.2860 0.8589 0.8184 0.095 Uiso 1 1 calc R . .
C25 C 0.8838(2) 0.86949(16) 0.99668(17) 0.0291(7) Uani 1 1 d . . .
C26 C 0.8958(2) 0.93310(17) 1.02421(19) 0.0363(8) Uani 1 1 d . . .
H26 H 0.9099 0.9675 0.9982 0.044 Uiso 1 1 calc R . .
C27 C 0.8873(3) 0.94636(18) 1.0896(2) 0.0453(10) Uani 1 1 d . . .
H27 H 0.8950 0.9895 1.1075 0.054 Uiso 1 1 calc R . .
C28 C 0.8674(2) 0.89527(18) 1.12799(19) 0.0416(9) Uani 1 1 d . . .
H28 H 0.8612 0.9042 1.1720 0.050 Uiso 1 1 calc R . .
C30 C 0.8645(2) 0.81840(17) 1.03663(18) 0.0325(7) Uani 1 1 d . . .
H30 H 0.8567 0.7752 1.0188 0.039 Uiso 1 1 calc R . .
C32 C 0.6291(4) 0.5468(3) 0.6718(3) 0.0880(18) Uani 1 1 d . . .
H32A H 0.5729 0.5598 0.6606 0.132 Uiso 1 1 calc R . .
H32B H 0.6399 0.5226 0.6337 0.132 Uiso 1 1 calc R . .
H32C H 0.6628 0.5860 0.6808 0.132 Uiso 1 1 calc R . .
C33 C 0.6479(3) 0.5028(2) 0.7356(3) 0.0599(12) Uani 1 1 d . . .
C34 C 0.7214(3) 0.4777(2) 0.7638(2) 0.0553(11) Uani 1 1 d . . .
H34 H 0.7638 0.4898 0.7447 0.066 Uiso 1 1 calc R . .
C35 C 0.7388(3) 0.4345(2) 0.8200(2) 0.0487(10) Uani 1 1 d . . .
C36 C 0.6790(3) 0.4128(2) 0.8491(2) 0.0466(10) Uani 1 1 d . . .
C37 C 0.6056(3) 0.4443(2) 0.8250(2) 0.0521(11) Uani 1 1 d . . .
C38 C 0.5914(3) 0.4869(2) 0.7683(2) 0.0585(12) Uani 1 1 d . . .
H38 H 0.5397 0.5053 0.7523 0.070 Uiso 1 1 calc R . .
C39 C 0.8228(3) 0.4165(2) 0.8544(2) 0.0517(10) Uani 1 1 d . . .
H39A H 0.8355 0.4328 0.9017 0.062 Uiso 1 1 calc R . .
H39B H 0.8587 0.4390 0.8311 0.062 Uiso 1 1 calc R . .
C40 C 0.5450(3) 0.4372(2) 0.8640(3) 0.0595(12) Uani 1 1 d . . .
H40A H 0.4989 0.4658 0.8436 0.071 Uiso 1 1 calc R . .
H40B H 0.5681 0.4524 0.9111 0.071 Uiso 1 1 calc R . .
C41 C 0.9258(2) 0.3341(2) 0.8778(2) 0.0540(11) Uani 1 1 d . . .
H41A H 0.9457 0.3495 0.9252 0.065 Uiso 1 1 calc R . .
H41B H 0.9519 0.3607 0.8491 0.065 Uiso 1 1 calc R . .
C42 C 0.9483(3) 0.2627(2) 0.8737(3) 0.0572(12) Uani 1 1 d . . .
H42A H 1.0056 0.2604 0.8747 0.069 Uiso 1 1 calc R . .
H42B H 0.9177 0.2449 0.8295 0.069 Uiso 1 1 calc R . .
C43 C 0.9336(2) 0.2189(3) 0.9304(2) 0.0563(12) Uani 1 1 d . . .
H43A H 0.9600 0.1760 0.9292 0.068 Uiso 1 1 calc R . .
H43B H 0.9577 0.2394 0.9749 0.068 Uiso 1 1 calc R . .
C44 C 0.4454(3) 0.3697(3) 0.8924(3) 0.0707(16) Uani 1 1 d . . .
H44A H 0.4063 0.4013 0.8658 0.085 Uiso 1 1 calc R . .
H44B H 0.4609 0.3850 0.9401 0.085 Uiso 1 1 calc R . .
C45 C 0.4068(3) 0.3034(3) 0.8894(3) 0.0778(18) Uani 1 1 d . . .
H45A H 0.4042 0.2836 0.8446 0.093 Uiso 1 1 calc R . .
H45B H 0.3514 0.3092 0.8929 0.093 Uiso 1 1 calc R . .
C46 C 0.4501(3) 0.2560(3) 0.9449(3) 0.0711(15) Uani 1 1 d . . .
H46A H 0.4605 0.2780 0.9896 0.085 Uiso 1 1 calc R . .
H46B H 0.4156 0.2176 0.9458 0.085 Uiso 1 1 calc R . .
C47 C 0.8404(2) 0.1644(2) 0.9793(2) 0.0521(11) Uani 1 1 d . . .
H47A H 0.8801 0.1286 0.9848 0.062 Uiso 1 1 calc R . .
H47B H 0.8522 0.1896 1.0222 0.062 Uiso 1 1 calc R . .
C48 C 0.5621(3) 0.1866(3) 0.9870(3) 0.0626(13) Uani 1 1 d . . .
H48A H 0.5202 0.1570 0.9948 0.075 Uiso 1 1 calc R . .
H48B H 0.5847 0.2108 1.0296 0.075 Uiso 1 1 calc R . .
C49 C 0.6954(2) 0.1776(2) 0.9646(2) 0.0448(9) Uani 1 1 d . . .
C50 C 0.7600(2) 0.1355(2) 0.9674(2) 0.0496(10) Uani 1 1 d . . .
C51 C 0.7518(3) 0.0660(2) 0.9689(2) 0.0560(11) Uani 1 1 d . . .
H51 H 0.7973 0.0401 0.9693 0.067 Uiso 1 1 calc R . .
C52 C 0.6829(3) 0.0346(3) 0.9698(3) 0.0611(12) Uani 1 1 d . . .
C53 C 0.6213(3) 0.0769(3) 0.9720(3) 0.0630(13) Uani 1 1 d . . .
H53 H 0.5721 0.0582 0.9746 0.076 Uiso 1 1 calc R . .
C54 C 0.6267(3) 0.1460(3) 0.9708(2) 0.0546(11) Uani 1 1 d . . .
C55 C 0.6788(4) -0.0404(3) 0.9745(3) 0.0795(16) Uani 1 1 d . . .
H55A H 0.6244 -0.0536 0.9740 0.119 Uiso 1 1 calc R . .
H55B H 0.7158 -0.0553 1.0167 0.119 Uiso 1 1 calc R . .
H55C H 0.6937 -0.0602 0.9357 0.119 Uiso 1 1 calc R . .
C56 C 0.6432(2) 0.2328(2) 0.79926(19) 0.0385(8) Uani 1 1 d . . .
C57 C 0.6125(2) 0.18804(19) 0.73761(19) 0.0365(8) Uani 1 1 d . . .
C58 C 0.5401(2) 0.1564(2) 0.7284(2) 0.0473(10) Uani 1 1 d . . .
H58 H 0.5117 0.1592 0.7623 0.057 Uiso 1 1 calc R . .
C59 C 0.5083(3) 0.1203(2) 0.6693(2) 0.0506(10) Uani 1 1 d . . .
H59 H 0.4596 0.0975 0.6649 0.061 Uiso 1 1 calc R . .
C60 C 0.5454(2) 0.1167(2) 0.6174(2) 0.0433(9) Uani 1 1 d . . .
H60 H 0.5215 0.0941 0.5766 0.052 Uiso 1 1 calc R . .
C61 C 0.6180(2) 0.14698(18) 0.62658(19) 0.0372(8) Uani 1 1 d . . .
C62 C 0.6521(2) 0.18065(18) 0.68737(18) 0.0348(8) Uani 1 1 d . . .
H62 H 0.7039 0.1989 0.6941 0.042 Uiso 1 1 calc R . .
C64 C 0.8867(2) 0.85629(17) 0.92351(17) 0.0294(7) Uani 1 1 d . . .
C65 C 0.7088(10) 0.5121(9) 0.0131(10) 0.140(6) Uiso 0.50 1 d PD . .
H65A H 0.6545 0.5210 0.0166 0.210 Uiso 0.50 1 calc PR . .
H65B H 0.7074 0.4770 -0.0200 0.210 Uiso 0.50 1 calc PR . .
H65C H 0.7310 0.5519 -0.0018 0.210 Uiso 0.50 1 calc PRD . .
C66 C 0.7110(8) 0.6917(6) -0.0239(7) 0.084(3) Uiso 0.50 1 d P . .
H66A H 0.6697 0.6604 -0.0199 0.126 Uiso 0.50 1 calc PRD . .
H66B H 0.7014 0.7059 -0.0712 0.126 Uiso 0.50 1 calc PR . .
H66C H 0.7093 0.7298 0.0049 0.126 Uiso 0.50 1 calc PR . .
C67 C 0.9339(10) 0.5239(8) 0.0493(9) 0.127(6) Uiso 0.50 1 d PD . .
H67A H 0.9023 0.5629 0.0531 0.190 Uiso 0.50 1 calc PR . .
H67B H 0.9590 0.5297 0.0119 0.190 Uiso 0.50 1 calc PR . .
H67C H 0.9752 0.5176 0.0917 0.190 Uiso 0.50 1 calc PR . .
C68 C 0.6561(3) 0.1471(2) 0.5686(2) 0.0453(9) Uani 1 1 d . . .
C69 C 0.8566(2) 0.83081(17) 1.1023(2) 0.0357(8) Uiso 1 1 d . . .
C70 C 0.8390(2) 0.77509(18) 1.1473(2) 0.0378(8) Uiso 1 1 d . . .
N1 N 0.7762(2) 0.98214(16) 0.78917(18) 0.0391(7) Uani 1 1 d . . .
H1N H 0.783(3) 0.982(2) 0.829(2) 0.047 Uiso 1 1 d . . .
N2 N 0.94791(19) 0.97955(14) 0.79048(17) 0.0336(7) Uani 1 1 d . . .
H2N H 0.968(2) 0.979(2) 0.832(2) 0.040 Uiso 1 1 d . . .
N3 N 0.7846(2) 0.69849(16) 0.83318(19) 0.0474(9) Uani 1 1 d . . .
H3N H 0.783(3) 0.716(2) 0.869(3) 0.057 Uiso 1 1 d . . .
N4 N 0.9596(2) 0.69807(15) 0.84295(18) 0.0413(8) Uani 1 1 d . . .
H4N H 0.977(3) 0.715(2) 0.882(2) 0.050 Uiso 1 1 d . . .
N5 N 0.83944(19) 0.34438(17) 0.85560(18) 0.0414(8) Uani 1 1 d . . .
H5N H 0.820(3) 0.329(2) 0.815(2) 0.050 Uiso 1 1 d . . .
N6 N 0.84913(19) 0.20853(19) 0.92318(18) 0.0435(8) Uani 1 1 d . . .
H6N H 0.833(3) 0.188(2) 0.889(2) 0.052 Uiso 1 1 d . . .
N7 N 0.5161(2) 0.3685(2) 0.86587(19) 0.0517(9) Uani 1 1 d . . .
H7N H 0.498(3) 0.355(2) 0.822(3) 0.062 Uiso 1 1 d . . .
N8 N 0.5247(2) 0.2344(2) 0.9332(2) 0.0584(10) Uani 1 1 d . . .
H8N H 0.518(3) 0.204(3) 0.899(3) 0.070 Uiso 1 1 d . . .
O1 O 0.77901(15) 0.83343(12) 0.76863(13) 0.0375(6) Uani 1 1 d . . .
O2 O 0.93230(15) 0.83084(11) 0.77433(12) 0.0328(5) Uani 1 1 d . . .
O3 O 0.88706(15) 0.90760(11) 0.88667(12) 0.0347(5) Uani 1 1 d . . .
O4 O 0.88707(16) 0.79694(11) 0.90477(12) 0.0360(6) Uani 1 1 d . . .
O5 O 0.84291(18) 0.79081(13) 1.20877(13) 0.0473(7) Uani 1 1 d . . .
O6 O 0.8233(2) 0.71847(14) 1.12050(15) 0.0596(8) Uani 1 1 d . . .
O1W O 0.83379(18) 0.32950(16) 1.00936(16) 0.0519(7) Uani 1 1 d D . .
H1WB H 0.880(2) 0.339(3) 1.013(3) 0.078 Uiso 1 1 d D . .
H1WA H 0.799(2) 0.347(2) 1.028(2) 0.078 Uiso 1 1 d D . .
O2W O 0.8314(2) 0.91065(14) 0.67106(15) 0.0596(9) Uani 1 1 d D . .
H2WA H 0.834(3) 0.8698(8) 0.660(2) 0.089 Uiso 1 1 d D . .
H2WB H 0.814(3) 0.9417(15) 0.6420(18) 0.089 Uiso 1 1 d D . .
O7 O 0.69300(16) 0.36768(14) 0.90022(13) 0.0443(6) Uani 1 1 d . . .
O8 O 0.70151(15) 0.24355(14) 0.96179(14) 0.0421(6) Uani 1 1 d . . .
O9 O 0.59284(15) 0.25536(15) 0.82681(14) 0.0461(7) Uani 1 1 d . . .
O10 O 0.71570(15) 0.24500(14) 0.81734(13) 0.0414(6) Uani 1 1 d . . .
O11 O 0.60903(19) 0.14890(18) 0.50934(15) 0.0628(9) Uani 1 1 d . . .
O12 O 0.72967(18) 0.14526(18) 0.58381(16) 0.0601(8) Uani 1 1 d . . .
O14 O 0.7693(4) 0.6686(3) -0.0078(3) 0.0510(15) Uani 0.50 1 d P . .
O15 O 0.7570(7) 0.4926(4) 0.0772(5) 0.110(3) Uani 0.50 1 d PD . .
H15W H 0.8044(19) 0.472(3) 0.0798(19) 0.166 Uiso 1 1 d D . .
O17 O 0.8856(8) 0.4708(6) 0.0372(9) 0.164(5) Uani 0.50 1 d PD . .
H17W H 0.916(5) 0.450(3) 0.015(7) 0.245 Uiso 1 1 d D . .

loop_
_atom_site_aniso_label
_atom_site_aniso_U_11
_atom_site_aniso_U_22
_atom_site_aniso_U_33
_atom_site_aniso_U_23
_atom_site_aniso_U_13
_atom_site_aniso_U_12
Ni1 0.0549(3) 0.0266(2) 0.0264(2) -0.00205(18) 0.0195(2) -0.0034(2)
Ni2 0.0412(2) 0.0273(2) 0.0257(2) 0.00164(17) 0.01360(19) -0.00015(19)
Ni3 0.0357(2) 0.0532(3) 0.0281(3) -0.0003(2) 0.0109(2) 0.0061(2)
Ni4 0.0389(3) 0.0676(4) 0.0272(3) 0.0023(2) 0.0136(2) 0.0146(2)
C1 0.054(3) 0.101(4) 0.081(4) 0.006(3) 0.033(3) -0.006(3)
C2 0.044(2) 0.083(3) 0.047(3) -0.005(2) 0.016(2) -0.009(2)
C3 0.041(2) 0.070(3) 0.054(3) -0.002(2) 0.010(2) 0.003(2)
C4 0.040(2) 0.051(2) 0.044(2) -0.0038(18) 0.0066(18) -0.0025(18)
C5 0.0384(19) 0.051(2) 0.029(2) -0.0028(16) 0.0074(16) -0.0104(18)
C6 0.053(2) 0.053(2) 0.040(2) -0.0054(18) 0.0155(19) -0.016(2)
C7 0.049(2) 0.074(3) 0.049(3) 0.002(2) 0.014(2) -0.022(2)
C8 0.040(2) 0.051(2) 0.059(3) 0.008(2) 0.004(2) 0.0022(19)
C9 0.060(3) 0.049(2) 0.050(3) -0.008(2) 0.016(2) -0.024(2)
C10 0.055(3) 0.035(2) 0.070(3) 0.012(2) 0.022(2) 0.0088(19)
C11 0.058(3) 0.0287(18) 0.068(3) -0.0029(18) 0.031(2) 0.0022(18)
C12 0.057(2) 0.0289(18) 0.054(3) 0.0062(17) 0.027(2) 0.0013(17)
C13 0.097(4) 0.032(2) 0.069(3) -0.003(2) 0.040(3) -0.017(2)
C14 0.099(4) 0.036(2) 0.063(3) 0.015(2) 0.041(3) 0.004(2)
C15 0.088(3) 0.032(2) 0.065(3) 0.005(2) 0.036(3) 0.007(2)
C16 0.061(3) 0.0340(19) 0.046(2) -0.0014(17) 0.026(2) 0.0092(18)
C17 0.050(2) 0.0318(18) 0.042(2) 0.0039(15) 0.0241(18) -0.0012(17)
C18 0.046(2) 0.0351(18) 0.0240(18) -0.0011(14) 0.0187(16) 0.0051(16)
C19 0.055(2) 0.0363(19) 0.031(2) 0.0009(15) 0.0222(17) 0.0056(17)
C20 0.052(2) 0.049(2) 0.032(2) 0.0000(17) 0.0159(18) 0.0138(19)
C21 0.048(2) 0.057(3) 0.033(2) -0.0028(18) 0.0152(18) 0.008(2)
C22 0.046(2) 0.047(2) 0.036(2) -0.0050(17) 0.0165(17) -0.0004(18)
C23 0.048(2) 0.0342(18) 0.032(2) -0.0005(15) 0.0210(17) 0.0054(16)
C24 0.051(3) 0.076(3) 0.060(3) 0.000(2) 0.008(2) 0.007(2)
C25 0.0343(17) 0.0284(16) 0.0242(17) 0.0022(13) 0.0070(14) 0.0061(14)
C26 0.050(2) 0.0309(18) 0.0288(19) -0.0001(14) 0.0120(16) 0.0005(16)
C27 0.076(3) 0.0305(19) 0.032(2) -0.0079(15) 0.018(2) -0.0043(19)
C28 0.064(3) 0.040(2) 0.0253(19) -0.0030(15) 0.0194(18) 0.0048(18)
C30 0.0426(19) 0.0304(17) 0.0260(18) 0.0001(14) 0.0115(15) 0.0016(15)
C32 0.116(5) 0.079(4) 0.069(4) 0.026(3) 0.024(4) 0.008(4)
C33 0.083(3) 0.045(2) 0.050(3) -0.001(2) 0.014(3) 0.006(2)
C34 0.072(3) 0.047(2) 0.050(3) -0.001(2) 0.022(2) 0.001(2)
C35 0.059(3) 0.045(2) 0.043(2) -0.0063(18) 0.015(2) 0.006(2)
C36 0.059(2) 0.049(2) 0.034(2) -0.0043(18) 0.0164(19) 0.006(2)
C37 0.060(3) 0.051(2) 0.046(3) -0.007(2) 0.014(2) 0.011(2)
C38 0.072(3) 0.052(3) 0.046(3) 0.000(2) 0.007(2) 0.019(2)
C39 0.052(2) 0.056(3) 0.050(3) -0.003(2) 0.017(2) -0.002(2)
C40 0.058(3) 0.067(3) 0.055(3) -0.001(2) 0.017(2) 0.023(2)
C41 0.040(2) 0.075(3) 0.051(3) 0.009(2) 0.020(2) -0.002(2)
C42 0.044(2) 0.077(3) 0.057(3) 0.005(2) 0.025(2) 0.011(2)
C43 0.034(2) 0.079(3) 0.056(3) 0.011(2) 0.0128(19) 0.012(2)
C44 0.047(2) 0.118(5) 0.052(3) 0.013(3) 0.021(2) 0.037(3)
C45 0.036(2) 0.143(6) 0.057(3) 0.018(3) 0.016(2) 0.017(3)
C46 0.040(2) 0.120(5) 0.059(3) 0.013(3) 0.024(2) 0.016(3)
C47 0.042(2) 0.072(3) 0.045(3) 0.015(2) 0.0157(19) 0.011(2)
C48 0.047(2) 0.094(4) 0.051(3) 0.011(3) 0.021(2) 0.000(2)
C49 0.043(2) 0.063(3) 0.029(2) 0.0034(18) 0.0114(17) 0.006(2)
C50 0.046(2) 0.064(3) 0.040(2) 0.009(2) 0.0152(18) 0.007(2)
C51 0.052(3) 0.059(3) 0.056(3) 0.008(2) 0.014(2) 0.009(2)
C52 0.062(3) 0.063(3) 0.054(3) 0.006(2) 0.008(2) -0.005(2)
C53 0.052(3) 0.079(3) 0.056(3) 0.005(3) 0.011(2) -0.008(3)
C54 0.045(2) 0.074(3) 0.047(3) 0.008(2) 0.017(2) 0.002(2)
C55 0.084(4) 0.072(4) 0.078(4) -0.004(3) 0.013(3) -0.011(3)
C56 0.037(2) 0.053(2) 0.0263(19) 0.0012(16) 0.0092(15) 0.0050(17)
C57 0.0354(18) 0.043(2) 0.032(2) 0.0035(16) 0.0120(15) 0.0054(16)
C58 0.041(2) 0.063(3) 0.042(2) 0.001(2) 0.0201(18) 0.0010(19)
C59 0.048(2) 0.056(3) 0.052(3) 0.003(2) 0.021(2) -0.009(2)
C60 0.044(2) 0.049(2) 0.037(2) 0.0000(17) 0.0103(17) -0.0081(18)
C61 0.045(2) 0.041(2) 0.0271(19) 0.0054(15) 0.0135(16) -0.0018(17)
C62 0.0335(18) 0.045(2) 0.0268(19) 0.0055(15) 0.0103(15) -0.0012(16)
C64 0.0334(17) 0.0326(17) 0.0242(17) 0.0000(14) 0.0111(14) -0.0023(14)
C68 0.055(2) 0.052(2) 0.033(2) -0.0045(17) 0.0189(19) -0.012(2)
N1 0.0414(17) 0.0378(17) 0.0390(19) 0.0022(15) 0.0116(16) 0.0028(14)
N2 0.0458(18) 0.0278(14) 0.0320(16) 0.0012(13) 0.0189(14) -0.0014(13)
N3 0.073(2) 0.0349(18) 0.043(2) -0.0064(14) 0.0302(19) -0.0126(17)
N4 0.069(2) 0.0277(16) 0.0326(18) 0.0016(13) 0.0228(17) 0.0033(15)
N5 0.0397(17) 0.051(2) 0.0359(19) -0.0002(15) 0.0133(15) 0.0026(15)
N6 0.0338(16) 0.061(2) 0.0365(19) -0.0003(16) 0.0098(14) 0.0082(16)
N7 0.0466(19) 0.080(3) 0.0318(19) 0.0020(18) 0.0156(16) 0.0225(19)
N8 0.0380(18) 0.090(3) 0.052(2) 0.008(2) 0.0197(17) 0.009(2)
O1 0.0430(14) 0.0358(13) 0.0365(15) -0.0021(11) 0.0152(12) -0.0058(11)
O2 0.0435(14) 0.0289(12) 0.0309(14) 0.0015(10) 0.0188(11) 0.0026(11)
O3 0.0509(15) 0.0315(12) 0.0256(13) 0.0013(10) 0.0170(11) -0.0018(11)
O4 0.0563(15) 0.0283(12) 0.0287(13) -0.0013(10) 0.0206(12) 0.0017(11)
O5 0.080(2) 0.0416(14) 0.0256(14) 0.0088(11) 0.0241(14) 0.0120(14)
O6 0.108(3) 0.0422(16) 0.0325(16) 0.0021(12) 0.0256(16) -0.0107(17)
O1W 0.0474(16) 0.074(2) 0.0367(17) -0.0074(14) 0.0160(14) 0.0042(16)
O2W 0.107(3) 0.0401(16) 0.0306(16) 0.0041(12) 0.0160(17) 0.0083(18)
O7 0.0461(15) 0.0592(17) 0.0300(14) 0.0009(12) 0.0145(12) 0.0123(13)
O8 0.0369(13) 0.0584(17) 0.0343(15) 0.0043(12) 0.0153(11) 0.0097(13)
O9 0.0379(14) 0.0709(19) 0.0321(15) -0.0062(13) 0.0139(11) 0.0122(13)
O10 0.0359(14) 0.0602(17) 0.0292(14) -0.0040(12) 0.0106(11) 0.0026(12)
O11 0.0628(19) 0.100(3) 0.0266(16) -0.0027(15) 0.0138(14) -0.0347(18)
O12 0.0501(18) 0.088(2) 0.0490(19) 0.0009(16) 0.0250(15) -0.0030(16)
O14 0.064(4) 0.068(4) 0.025(3) -0.013(3) 0.018(3) -0.026(3)
O15 0.163(9) 0.066(5) 0.078(6) -0.018(4) -0.012(6) -0.049(6)
O17 0.157(11) 0.108(9) 0.196(15) -0.041(9) -0.008(10) -0.038(9)

loop_
_atom_type_symbol
_atom_type_description
_atom_type_scat_dispersion_real
_atom_type_scat_dispersion_imag
_atom_type_scat_source
C C 0.0033 0.0016 'International Tables Vol C Tables 4.2.6.8 and 6.1.1.4'
H H 0.0000 0.0000 'International Tables Vol C Tables 4.2.6.8 and 6.1.1.4'
N N 0.0061 0.0033 'International Tables Vol C Tables 4.2.6.8 and 6.1.1.4'
O O 0.0106 0.0060 'International Tables Vol C Tables 4.2.6.8 and 6.1.1.4'
Ni Ni 0.3393 1.1124 'International Tables Vol C Tables 4.2.6.8 and 6.1.1.4'

loop_
_geom_angle_atom_site_label_1
_geom_angle_atom_site_label_2
_geom_angle_atom_site_label_3
_geom_angle
_geom_angle_site_symmetry_1
_geom_angle_site_symmetry_3
_geom_angle_publ_flag
O2 Ni1 N3 172.73(12) . . ?
O2 Ni1 O1 79.41(10) . . ?
N3 Ni1 O1 94.35(13) . . ?
O2 Ni1 N4 94.13(12) . . ?
N3 Ni1 N4 91.68(15) . . ?
O1 Ni1 N4 171.28(12) . . ?
O2 Ni1 O5 94.06(10) . 4_575 ?
N3 Ni1 O5 90.36(13) . 4_575 ?
O1 Ni1 O5 96.89(11) . 4_575 ?
N4 Ni1 O5 89.36(13) . 4_575 ?
O2 Ni1 O4 92.64(10) . . ?
N3 Ni1 O4 83.66(12) . . ?
O1 Ni1 O4 90.70(10) . . ?
N4 Ni1 O4 83.70(12) . . ?
O5 Ni1 O4 170.68(10) 4_575 . ?
O1 Ni2 O2 79.30(10) . . ?
O1 Ni2 N2 174.16(11) . . ?
O2 Ni2 N2 94.87(11) . . ?
O1 Ni2 N1 95.15(12) . . ?
O2 Ni2 N1 173.68(11) . . ?
N2 Ni2 N1 90.66(13) . . ?
O1 Ni2 O3 93.87(10) . . ?
O2 Ni2 O3 93.14(10) . . ?
N2 Ni2 O3 86.12(11) . . ?
N1 Ni2 O3 84.17(12) . . ?
O1 Ni2 O2W 86.27(12) . . ?
O2 Ni2 O2W 85.97(11) . . ?
N2 Ni2 O2W 93.65(13) . . ?
N1 Ni2 O2W 96.75(13) . . ?
O3 Ni2 O2W 179.06(13) . . ?
O8 Ni3 O7 85.47(11) . . ?
O8 Ni3 N5 175.32(12) . . ?
O7 Ni3 N5 89.88(12) . . ?
O8 Ni3 N6 90.24(12) . . ?
O7 Ni3 N6 175.69(13) . . ?
N5 Ni3 N6 94.40(14) . . ?
O8 Ni3 O10 92.51(11) . . ?
O7 Ni3 O10 95.52(11) . . ?
N5 Ni3 O10 87.38(13) . . ?
N6 Ni3 O10 84.24(12) . . ?
O8 Ni3 O1W 84.33(12) . . ?
O7 Ni3 O1W 87.82(12) . . ?
N5 Ni3 O1W 96.06(13) . . ?
N6 Ni3 O1W 92.16(13) . . ?
O10 Ni3 O1W 175.22(12) . . ?
O8 Ni3 Ni4 44.76(7) . . ?
O7 Ni3 Ni4 44.30(8) . . ?
N5 Ni3 Ni4 130.67(9) . . ?
N6 Ni3 Ni4 131.52(10) . . ?
O10 Ni3 Ni4 81.54(7) . . ?
O1W Ni3 Ni4 98.61(8) . . ?
O7 Ni4 O11 92.34(13) . 4_566 ?
O7 Ni4 O8 85.78(11) . . ?
O11 Ni4 O8 93.63(11) 4_566 . ?
O7 Ni4 O9 93.81(11) . . ?
O11 Ni4 O9 173.49(13) 4_566 . ?
O8 Ni4 O9 88.96(11) . . ?
O7 Ni4 N7 90.88(14) . . ?
O11 Ni4 N7 91.00(13) 4_566 . ?
O8 Ni4 N7 174.40(12) . . ?
O9 Ni4 N7 86.77(13) . . ?
O7 Ni4 N8 174.47(14) . . ?
O11 Ni4 N8 91.92(16) 4_566 . ?
O8 Ni4 N8 90.43(13) . . ?
O9 Ni4 N8 82.08(14) . . ?
N7 Ni4 N8 92.57(16) . . ?
O7 Ni4 Ni3 44.83(8) . . ?
O11 Ni4 Ni3 108.11(9) 4_566 . ?
O8 Ni4 Ni3 44.57(7) . . ?
O9 Ni4 Ni3 77.87(7) . . ?
N7 Ni4 Ni3 130.68(11) . . ?
N8 Ni4 Ni3 130.18(11) . . ?
C2 C1 H1A 109.5 . . ?
C2 C1 H1B 109.5 . . ?
H1A C1 H1B 109.5 . . ?
C2 C1 H1C 109.5 . . ?
H1A C1 H1C 109.5 . . ?
H1B C1 H1C 109.5 . . ?
C7 C2 C3 118.5(4) . . ?
C7 C2 C1 120.6(5) . . ?
C3 C2 C1 120.9(5) . . ?
C4 C3 C2 122.5(5) . . ?
C4 C3 H3 118.8 . . ?
C2 C3 H3 118.8 . . ?
C3 C4 C5 118.5(4) . . ?
C3 C4 C8 118.1(4) . . ?
C5 C4 C8 123.0(4) . . ?
O1 C5 C6 119.5(4) . . ?
O1 C5 C4 120.9(3) . . ?
C6 C5 C4 119.4(4) . . ?
C7 C6 C5 118.6(4) . . ?
C7 C6 C9 118.6(4) . . ?
C5 C6 C9 122.5(4) . . ?
C6 C7 C2 122.2(4) . . ?
C6 C7 H7 118.9 . . ?
C2 C7 H7 118.9 . . ?
N1 C8 C4 113.5(4) . . ?
N1 C8 H8A 108.9 . . ?
C4 C8 H8A 108.9 . . ?
N1 C8 H8B 108.9 . . ?
C4 C8 H8B 108.9 . . ?
H8A C8 H8B 107.7 . . ?
N3 C9 C6 112.6(3) . . ?
N3 C9 H9A 109.1 . . ?
C6 C9 H9A 109.1 . . ?
N3 C9 H9B 109.1 . . ?
C6 C9 H9B 109.1 . . ?
H9A C9 H9B 107.8 . . ?
C11 C10 N1 113.2(3) . . ?
C11 C10 H10A 108.9 . . ?
N1 C10 H10A 108.9 . . ?
C11 C10 H10B 108.9 . . ?
N1 C10 H10B 108.9 . . ?
H10A C10 H10B 107.7 . . ?
C10 C11 C12 112.1(4) . . ?
C10 C11 H11A 109.2 . . ?
C12 C11 H11A 109.2 . . ?
C10 C11 H11B 109.2 . . ?
C12 C11 H11B 109.2 . . ?
H11A C11 H11B 107.9 . . ?
C11 C12 N2 113.1(3) . . ?
C11 C12 H12A 109.0 . . ?
N2 C12 H12A 109.0 . . ?
C11 C12 H12B 109.0 . . ?
N2 C12 H12B 109.0 . . ?
H12A C12 H12B 107.8 . . ?
C14 C13 N3 112.6(4) . . ?
C14 C13 H13A 109.1 . . ?
N3 C13 H13A 109.1 . . ?
C14 C13 H13B 109.1 . . ?
N3 C13 H13B 109.1 . . ?
H13A C13 H13B 107.8 . . ?
C15 C14 C13 111.2(4) . . ?
C15 C14 H14A 109.4 . . ?
C13 C14 H14A 109.4 . . ?
C15 C14 H14B 109.4 . . ?
C13 C14 H14B 109.4 . . ?
H14A C14 H14B 108.0 . . ?
C14 C15 N4 113.5(4) . . ?
C14 C15 H15A 108.9 . . ?
N4 C15 H15A 108.9 . . ?
C14 C15 H15B 108.9 . . ?
N4 C15 H15B 108.9 . . ?
H15A C15 H15B 107.7 . . ?
N4 C16 C19 113.5(3) . . ?
N4 C16 H16A 108.9 . . ?
C19 C16 H16A 108.9 . . ?
N4 C16 H16B 108.9 . . ?
C19 C16 H16B 108.9 . . ?
H16A C16 H16B 107.7 . . ?
N2 C17 C23 114.3(3) . . ?
N2 C17 H17A 108.7 . . ?
C23 C17 H17A 108.7 . . ?
N2 C17 H17B 108.7 . . ?
C23 C17 H17B 108.7 . . ?
H17A C17 H17B 107.6 . . ?
O2 C18 C19 121.2(3) . . ?
O2 C18 C23 119.4(3) . . ?
C19 C18 C23 119.3(3) . . ?
C20 C19 C18 119.5(4) . . ?
C20 C19 C16 117.0(4) . . ?
C18 C19 C16 123.2(4) . . ?
C19 C20 C21 121.8(4) . . ?
C19 C20 H20 119.1 . . ?
C21 C20 H20 119.1 . . ?
C20 C21 C22 118.3(4) . . ?
C20 C21 C24 120.8(4) . . ?
C22 C21 C24 120.8(4) . . ?
C23 C22 C21 122.2(4) . . ?
C23 C22 H22 118.9 . . ?
C21 C22 H22 118.9 . . ?
C22 C23 C18 118.7(3) . . ?
C22 C23 C17 117.8(3) . . ?
C18 C23 C17 123.0(3) . . ?
C21 C24 H24A 109.5 . . ?
C21 C24 H24B 109.5 . . ?
H24A C24 H24B 109.5 . . ?
C21 C24 H24C 109.5 . . ?
H24A C24 H24C 109.5 . . ?
H24B C24 H24C 109.5 . . ?
C26 C25 C30 118.8(3) . . ?
C26 C25 C64 120.8(3) . . ?
C30 C25 C64 120.3(3) . . ?
C27 C26 C25 121.0(3) . . ?
C27 C26 H26 119.5 . . ?
C25 C26 H26 119.5 . . ?
C28 C27 C26 119.3(3) . . ?
C28 C27 H27 120.4 . . ?
C26 C27 H27 120.4 . . ?
C27 C28 C69 121.0(3) . . ?
C27 C28 H28 119.5 . . ?
C69 C28 H28 119.5 . . ?
C69 C30 C25 120.8(3) . . ?
C69 C30 H30 119.6 . . ?
C25 C30 H30 119.6 . . ?
C33 C32 H32A 109.5 . . ?
C33 C32 H32B 109.5 . . ?
H32A C32 H32B 109.5 . . ?
C33 C32 H32C 109.5 . . ?
H32A C32 H32C 109.5 . . ?
H32B C32 H32C 109.5 . . ?
C34 C33 C38 114.8(5) . . ?
C34 C33 C32 123.1(5) . . ?
C38 C33 C32 122.1(5) . . ?
C33 C34 C35 123.9(5) . . ?
C33 C34 H34 118.0 . . ?
C35 C34 H34 118.0 . . ?
C36 C35 C34 121.2(4) . . ?
C36 C35 C39 117.7(4) . . ?
C34 C35 C39 120.8(4) . . ?
O7 C36 C35 122.4(4) . . ?
O7 C36 C37 123.0(4) . . ?
C35 C36 C37 114.4(4) . . ?
C36 C37 C38 121.3(4) . . ?
C36 C37 C40 118.4(4) . . ?
C38 C37 C40 120.0(4) . . ?
C33 C38 C37 123.5(5) . . ?
C33 C38 H38 118.3 . . ?
C37 C38 H38 118.3 . . ?
C35 C39 N5 114.3(4) . . ?
C35 C39 H39A 108.7 . . ?
N5 C39 H39A 108.7 . . ?
C35 C39 H39B 108.7 . . ?
N5 C39 H39B 108.7 . . ?
H39A C39 H39B 107.6 . . ?
C37 C40 N7 113.2(4) . . ?
C37 C40 H40A 108.9 . . ?
N7 C40 H40A 108.9 . . ?
C37 C40 H40B 108.9 . . ?
N7 C40 H40B 108.9 . . ?
H40A C40 H40B 107.8 . . ?
N5 C41 C42 112.2(4) . . ?
N5 C41 H41A 109.2 . . ?
C42 C41 H41A 109.2 . . ?
N5 C41 H41B 109.2 . . ?
C42 C41 H41B 109.2 . . ?
H41A C41 H41B 107.9 . . ?
C41 C42 C43 115.0(4) . . ?
C41 C42 H42A 108.5 . . ?
C43 C42 H42A 108.5 . . ?
C41 C42 H42B 108.5 . . ?
C43 C42 H42B 108.5 . . ?
H42A C42 H42B 107.5 . . ?
N6 C43 C42 111.7(4) . . ?
N6 C43 H43A 109.3 . . ?
C42 C43 H43A 109.3 . . ?
N6 C43 H43B 109.3 . . ?
C42 C43 H43B 109.3 . . ?
H43A C43 H43B 107.9 . . ?
N7 C44 C45 112.1(4) . . ?
N7 C44 H44A 109.2 . . ?
C45 C44 H44A 109.2 . . ?
N7 C44 H44B 109.2 . . ?
C45 C44 H44B 109.2 . . ?
H44A C44 H44B 107.9 . . ?
C44 C45 C46 114.3(5) . . ?
C44 C45 H45A 108.7 . . ?
C46 C45 H45A 108.7 . . ?
C44 C45 H45B 108.7 . . ?
C46 C45 H45B 108.7 . . ?
H45A C45 H45B 107.6 . . ?
N8 C46 C45 111.0(4) . . ?
N8 C46 H46A 109.4 . . ?
C45 C46 H46A 109.4 . . ?
N8 C46 H46B 109.4 . . ?
C45 C46 H46B 109.4 . . ?
H46A C46 H46B 108.0 . . ?
C50 C47 N6 113.2(4) . . ?
C50 C47 H47A 108.9 . . ?
N6 C47 H47A 108.9 . . ?
C50 C47 H47B 108.9 . . ?
N6 C47 H47B 108.9 . . ?
H47A C47 H47B 107.8 . . ?
N8 C48 C54 114.1(4) . . ?
N8 C48 H48A 108.7 . . ?
C54 C48 H48A 108.7 . . ?
N8 C48 H48B 108.7 . . ?
C54 C48 H48B 108.7 . . ?
H48A C48 H48B 107.6 . . ?
O8 C49 C54 122.9(4) . . ?
O8 C49 C50 122.8(4) . . ?
C54 C49 C50 114.1(4) . . ?
C49 C50 C51 121.8(4) . . ?
C49 C50 C47 118.3(4) . . ?
C51 C50 C47 119.2(4) . . ?
C52 C51 C50 124.2(4) . . ?
C52 C51 H51 117.9 . . ?
C50 C51 H51 117.9 . . ?
C51 C52 C53 113.3(5) . . ?
C51 C52 C55 121.7(5) . . ?
C53 C52 C55 124.8(5) . . ?
C52 C53 C54 124.5(4) . . ?
C52 C53 H53 117.8 . . ?
C54 C53 H53 117.8 . . ?
C49 C54 C53 121.7(4) . . ?
C49 C54 C48 118.2(5) . . ?
C53 C54 C48 119.4(4) . . ?
C52 C55 H55A 109.5 . . ?
C52 C55 H55B 109.5 . . ?
H55A C55 H55B 109.5 . . ?
C52 C55 H55C 109.5 . . ?
H55A C55 H55C 109.5 . . ?
H55B C55 H55C 109.5 . . ?
O10 C56 O9 124.7(4) . . ?
O10 C56 C57 118.2(3) . . ?
O9 C56 C57 117.1(3) . . ?
C58 C57 C62 117.2(4) . . ?
C58 C57 C56 120.0(3) . . ?
C62 C57 C56 122.7(3) . . ?
C57 C58 C59 120.3(4) . . ?
C57 C58 H58 119.9 . . ?
C59 C58 H58 119.9 . . ?
C60 C59 C58 122.2(4) . . ?
C60 C59 H59 118.9 . . ?
C58 C59 H59 118.9 . . ?
C61 C60 C59 117.9(4) . . ?
C61 C60 H60 121.1 . . ?
C59 C60 H60 121.1 . . ?
C60 C61 C62 120.0(3) . . ?
C60 C61 C68 118.1(4) . . ?
C62 C61 C68 121.7(3) . . ?
C57 C62 C61 122.1(3) . . ?
C57 C62 H62 118.9 . . ?
C61 C62 H62 118.9 . . ?
O4 C64 O3 126.7(3) . . ?
O4 C64 C25 117.7(3) . . ?
O3 C64 C25 115.6(3) . . ?
O15 C65 H65A 109.5 . . ?
O15 C65 H65B 109.5 . . ?
H65A C65 H65B 109.5 . . ?
O15 C65 H65C 109.5 . . ?
H65A C65 H65C 109.5 . . ?
H65B C65 H65C 109.5 . . ?
O14 C66 H66A 109.5 . . ?
O14 C66 H66B 109.5 . . ?
H66A C66 H66B 109.5 . . ?
O14 C66 H66C 109.5 . . ?
H66A C66 H66C 109.5 . . ?
H66B C66 H66C 109.5 . . ?
O17 C67 H67A 109.5 . . ?
O17 C67 H67B 109.5 . . ?
H67A C67 H67B 109.5 . . ?
O17 C67 H67C 109.5 . . ?
H67A C67 H67C 109.5 . . ?
H67B C67 H67C 109.5 . . ?
O12 C68 O11 127.3(4) . . ?
O12 C68 C61 116.2(4) . . ?
O11 C68 C61 116.5(4) . . ?
C30 C69 C28 119.0(3) . . ?
C30 C69 C70 121.2(3) . . ?
C28 C69 C70 119.7(3) . . ?
O6 C70 O5 126.7(4) . . ?
O6 C70 C69 117.8(3) . . ?
O5 C70 C69 115.5(3) . . ?
C8 N1 C10 108.7(3) . . ?
C8 N1 Ni2 108.6(3) . . ?
C10 N1 Ni2 122.0(3) . . ?
C8 N1 H1N 112(3) . . ?
C10 N1 H1N 106(3) . . ?
Ni2 N1 H1N 100(3) . . ?
C17 N2 C12 109.6(3) . . ?
C17 N2 Ni2 108.2(2) . . ?
C12 N2 Ni2 119.6(3) . . ?
C17 N2 H2N 106(3) . . ?
C12 N2 H2N 110(3) . . ?
Ni2 N2 H2N 102(3) . . ?
C9 N3 C13 110.9(4) . . ?
C9 N3 Ni1 107.2(3) . . ?
C13 N3 Ni1 118.7(3) . . ?
C9 N3 H3N 103(3) . . ?
C13 N3 H3N 115(3) . . ?
Ni1 N3 H3N 100(3) . . ?
C16 N4 C15 108.9(3) . . ?
C16 N4 Ni1 108.8(2) . . ?
C15 N4 Ni1 120.4(3) . . ?
C16 N4 H4N 108(3) . . ?
C15 N4 H4N 110(3) . . ?
Ni1 N4 H4N 100(3) . . ?
C41 N5 C39 108.9(3) . . ?
C41 N5 Ni3 114.6(3) . . ?
C39 N5 Ni3 113.1(2) . . ?
C41 N5 H5N 111(3) . . ?
C39 N5 H5N 109(3) . . ?
Ni3 N5 H5N 100(3) . . ?
C43 N6 C47 108.1(3) . . ?
C43 N6 Ni3 118.6(3) . . ?
C47 N6 Ni3 113.2(3) . . ?
C43 N6 H6N 107(3) . . ?
C47 N6 H6N 105(4) . . ?
Ni3 N6 H6N 104(3) . . ?
C44 N7 C40 108.1(4) . . ?
C44 N7 Ni4 114.4(3) . . ?
C40 N7 Ni4 112.0(3) . . ?
C44 N7 H7N 105(3) . . ?
C40 N7 H7N 106(3) . . ?
Ni4 N7 H7N 110(3) . . ?
C46 N8 C48 108.5(4) . . ?
C46 N8 Ni4 118.8(4) . . ?
C48 N8 Ni4 112.0(3) . . ?
C46 N8 H8N 113(3) . . ?
C48 N8 H8N 94(3) . . ?
Ni4 N8 H8N 108(3) . . ?
C5 O1 Ni2 123.8(2) . . ?
C5 O1 Ni1 124.4(2) . . ?
Ni2 O1 Ni1 96.50(11) . . ?
C18 O2 Ni1 125.3(2) . . ?
C18 O2 Ni2 124.5(2) . . ?
Ni1 O2 Ni2 96.75(10) . . ?
C64 O3 Ni2 125.7(2) . . ?
C64 O4 Ni1 127.3(2) . . ?
C70 O5 Ni1 135.4(2) . 4_576 ?
Ni3 O1W H1WB 114(4) . . ?
Ni3 O1W H1WA 110(3) . . ?
H1WB O1W H1WA 130(4) . . ?
Ni2 O2W H2WA 105(3) . . ?
Ni2 O2W H2WB 131(3) . . ?
H2WA O2W H2WB 123(2) . . ?
C36 O7 Ni4 124.0(3) . . ?
C36 O7 Ni3 124.5(2) . . ?
Ni4 O7 Ni3 90.87(12) . . ?
C49 O8 Ni3 123.2(2) . . ?
C49 O8 Ni4 124.3(2) . . ?
Ni3 O8 Ni4 90.67(11) . . ?
C56 O9 Ni4 130.6(3) . . ?
C56 O10 Ni3 124.3(2) . . ?
C68 O11 Ni4 136.3(3) . 4_565 ?
C65 O15 H15W 119(2) . . ?
C67 O17 H17W 94(2) . . ?

loop_
_geom_bond_atom_site_label_1
_geom_bond_atom_site_label_2
_geom_bond_distance
_geom_bond_site_symmetry_2
_geom_bond_publ_flag
Ni1 O2 2.004(2) . ?
Ni1 N3 2.033(3) . ?
Ni1 O1 2.034(3) . ?
Ni1 N4 2.053(3) . ?
Ni1 O5 2.077(3) 4_575 ?
Ni1 O4 2.119(2) . ?
Ni2 O1 2.010(2) . ?
Ni2 O2 2.032(2) . ?
Ni2 N2 2.036(3) . ?
Ni2 N1 2.060(3) . ?
Ni2 O3 2.074(2) . ?
Ni2 O2W 2.096(3) . ?
Ni3 O8 2.028(3) . ?
Ni3 O7 2.037(3) . ?
Ni3 N5 2.057(3) . ?
Ni3 N6 2.059(3) . ?
Ni3 O10 2.071(3) . ?
Ni3 O1W 2.134(3) . ?
Ni3 Ni4 2.8892(10) . ?
Ni4 O7 2.018(3) . ?
Ni4 O11 2.028(3) 4_566 ?
Ni4 O8 2.035(3) . ?
Ni4 O9 2.046(3) . ?
Ni4 N7 2.060(4) . ?
Ni4 N8 2.074(4) . ?
C1 C2 1.464(6) . ?
C1 H1A 0.9600 . ?
C1 H1B 0.9600 . ?
C1 H1C 0.9600 . ?
C2 C7 1.351(7) . ?
C2 C3 1.363(7) . ?
C3 C4 1.328(6) . ?
C3 H3 0.9300 . ?
C4 C5 1.398(6) . ?
C4 C8 1.487(6) . ?
C5 O1 1.283(4) . ?
C5 C6 1.389(5) . ?
C6 C7 1.342(6) . ?
C6 C9 1.485(6) . ?
C7 H7 0.9300 . ?
C8 N1 1.423(5) . ?
C8 H8A 0.9700 . ?
C8 H8B 0.9700 . ?
C9 N3 1.443(6) . ?
C9 H9A 0.9700 . ?
C9 H9B 0.9700 . ?
C10 C11 1.446(6) . ?
C10 N1 1.483(5) . ?
C10 H10A 0.9700 . ?
C10 H10B 0.9700 . ?
C11 C12 1.462(5) . ?
C11 H11A 0.9700 . ?
C11 H11B 0.9700 . ?
C12 N2 1.473(5) . ?
C12 H12A 0.9700 . ?
C12 H12B 0.9700 . ?
C13 C14 1.461(7) . ?
C13 N3 1.473(5) . ?
C13 H13A 0.9700 . ?
C13 H13B 0.9700 . ?
C14 C15 1.451(6) . ?
C14 H14A 0.9700 . ?
C14 H14B 0.9700 . ?
C15 N4 1.470(5) . ?
C15 H15A 0.9700 . ?
C15 H15B 0.9700 . ?
C16 N4 1.438(5) . ?
C16 C19 1.483(5) . ?
C16 H16A 0.9700 . ?
C16 H16B 0.9700 . ?
C17 N2 1.430(4) . ?
C17 C23 1.482(5) . ?
C17 H17A 0.9700 . ?
C17 H17B 0.9700 . ?
C18 O2 1.286(4) . ?
C18 C19 1.388(5) . ?
C18 C23 1.397(5) . ?
C19 C20 1.336(5) . ?
C20 C21 1.367(6) . ?
C20 H20 0.9300 . ?
C21 C22 1.368(6) . ?
C21 C24 1.456(6) . ?
C22 C23 1.338(5) . ?
C22 H22 0.9300 . ?
C24 H24A 0.9600 . ?
C24 H24B 0.9600 . ?
C24 H24C 0.9600 . ?
C25 C26 1.380(5) . ?
C25 C30 1.388(5) . ?
C25 C64 1.500(5) . ?
C26 C27 1.378(5) . ?
C26 H26 0.9300 . ?
C27 C28 1.372(5) . ?
C27 H27 0.9300 . ?
C28 C69 1.382(5) . ?
C28 H28 0.9300 . ?
C30 C69 1.378(5) . ?
C30 H30 0.9300 . ?
C32 C33 1.515(7) . ?
C32 H32A 0.9600 . ?
C32 H32B 0.9600 . ?
C32 H32C 0.9600 . ?
C33 C34 1.330(7) . ?
C33 C38 1.332(7) . ?
C34 C35 1.386(6) . ?
C34 H34 0.9300 . ?
C35 C36 1.367(6) . ?
C35 C39 1.461(6) . ?
C36 O7 1.338(5) . ?
C36 C37 1.369(6) . ?
C37 C38 1.390(6) . ?
C37 C40 1.452(6) . ?
C38 H38 0.9300 . ?
C39 N5 1.470(5) . ?
C39 H39A 0.9700 . ?
C39 H39B 0.9700 . ?
C40 N7 1.464(6) . ?
C40 H40A 0.9700 . ?
C40 H40B 0.9700 . ?
C41 N5 1.434(5) . ?
C41 C42 1.486(6) . ?
C41 H41A 0.9700 . ?
C41 H41B 0.9700 . ?
C42 C43 1.505(6) . ?
C42 H42A 0.9700 . ?
C42 H42B 0.9700 . ?
C43 N6 1.421(5) . ?
C43 H43A 0.9700 . ?
C43 H43B 0.9700 . ?
C44 N7 1.435(5) . ?
C44 C45 1.473(8) . ?
C44 H44A 0.9700 . ?
C44 H44B 0.9700 . ?
C45 C46 1.500(7) . ?
C45 H45A 0.9700 . ?
C45 H45B 0.9700 . ?
C46 N8 1.417(5) . ?
C46 H46A 0.9700 . ?
C46 H46B 0.9700 . ?
C47 C50 1.446(6) . ?
C47 N6 1.466(5) . ?
C47 H47A 0.9700 . ?
C47 H47B 0.9700 . ?
C48 N8 1.456(6) . ?
C48 C54 1.467(6) . ?
C48 H48A 0.9700 . ?
C48 H48B 0.9700 . ?
C49 O8 1.326(5) . ?
C49 C54 1.362(6) . ?
C49 C50 1.372(6) . ?
C50 C51 1.397(6) . ?
C51 C52 1.333(6) . ?
C51 H51 0.9300 . ?
C52 C53 1.356(7) . ?
C52 C55 1.506(7) . ?
C53 C54 1.386(7) . ?
C53 H53 0.9300 . ?
C55 H55A 0.9600 . ?
C55 H55B 0.9600 . ?
C55 H55C 0.9600 . ?
C56 O10 1.215(4) . ?
C56 O9 1.219(4) . ?
C56 C57 1.504(5) . ?
C57 C58 1.354(5) . ?
C57 C62 1.354(5) . ?
C58 C59 1.371(6) . ?
C58 H58 0.9300 . ?
C59 C60 1.348(5) . ?
C59 H59 0.9300 . ?
C60 C61 1.344(5) . ?
C60 H60 0.9300 . ?
C61 C62 1.379(5) . ?
C61 C68 1.466(5) . ?
C62 H62 0.9300 . ?
C64 O4 1.245(4) . ?
C64 O3 1.264(4) . ?
C65 O15 1.388(18) . ?
C65 H65A 0.9600 . ?
C65 H65B 0.9600 . ?
C65 H65C 0.9600 . ?
C66 O14 1.066(12) . ?
C66 H66A 0.9600 . ?
C66 H66B 0.9600 . ?
C66 H66C 0.9600 . ?
C67 O17 1.326(18) . ?
C67 H67A 0.9600 . ?
C67 H67B 0.9600 . ?
C67 H67C 0.9600 . ?
C68 O12 1.210(5) . ?
C68 O11 1.247(5) . ?
C69 C70 1.509(5) . ?
C70 O6 1.252(5) . ?
C70 O5 1.254(4) . ?
N1 H1N 0.77(4) . ?
N2 H2N 0.81(4) . ?
N3 H3N 0.81(5) . ?
N4 H4N 0.83(4) . ?
N5 H5N 0.85(4) . ?
N6 H6N 0.79(4) . ?
N7 H7N 0.90(5) . ?
N8 H8N 0.91(5) . ?
O5 Ni1 2.077(3) 4_576 ?
O1W H1WB 0.80(3) . ?
O1W H1WA 0.847(10) . ?
O2W H2WA 0.852(10) . ?
O2W H2WB 0.848(10) . ?
O11 Ni4 2.028(3) 4_565 ?
O15 H15W 0.896(17) . ?
O17 H17W 0.87(2) . ?

loop_
_geom_hbond_atom_site_label_D
_geom_hbond_atom_site_label_H
_geom_hbond_atom_site_label_A
_geom_hbond_distance_DH
_geom_hbond_distance_HA
_geom_hbond_distance_DA
_geom_hbond_angle_DHA
_geom_hbond_site_symmetry_A
O1W H1WA O12 0.847(10) 1.83(2) 2.640(4) 159(5) 4_566
O2W H2WA O6 0.852(10) 1.921(14) 2.764(4) 170(5) 4_575
O15 H15W O17 0.896(17) 1.800(10) 2.553(18) 140(3) .

loop_
_geom_torsion_atom_site_label_1
_geom_torsion_atom_site_label_2
_geom_torsion_atom_site_label_3
_geom_torsion_atom_site_label_4
_geom_torsion
_geom_torsion_site_symmetry_1
_geom_torsion_site_symmetry_2
_geom_torsion_site_symmetry_3
_geom_torsion_site_symmetry_4
_geom_torsion_publ_flag
O8 Ni3 Ni4 O7 150.75(15) . . . . ?
N5 Ni3 Ni4 O7 -27.84(17) . . . . ?
N6 Ni3 Ni4 O7 178.54(17) . . . . ?
O10 Ni3 Ni4 O7 -106.96(13) . . . . ?
O1W Ni3 Ni4 O7 77.87(14) . . . . ?
O8 Ni3 Ni4 O11 76.29(16) . . . 4_566 ?
O7 Ni3 Ni4 O11 -74.46(15) . . . 4_566 ?
N5 Ni3 Ni4 O11 -102.30(17) . . . 4_566 ?
N6 Ni3 Ni4 O11 104.08(17) . . . 4_566 ?
O10 Ni3 Ni4 O11 178.58(13) . . . 4_566 ?
O1W Ni3 Ni4 O11 3.41(14) . . . 4_566 ?
O7 Ni3 Ni4 O8 -150.75(16) . . . . ?
N5 Ni3 Ni4 O8 -178.59(17) . . . . ?
N6 Ni3 Ni4 O8 27.79(17) . . . . ?
O10 Ni3 Ni4 O8 102.29(14) . . . . ?
O1W Ni3 Ni4 O8 -72.87(15) . . . . ?
O8 Ni3 Ni4 O9 -101.04(14) . . . . ?
O7 Ni3 Ni4 O9 108.21(14) . . . . ?
N5 Ni3 Ni4 O9 80.37(16) . . . . ?
N6 Ni3 Ni4 O9 -73.26(16) . . . . ?
O10 Ni3 Ni4 O9 1.25(11) . . . . ?
O1W Ni3 Ni4 O9 -173.92(13) . . . . ?
O8 Ni3 Ni4 N7 -175.94(19) . . . . ?
O7 Ni3 Ni4 N7 33.31(19) . . . . ?
N5 Ni3 Ni4 N7 5.5(2) . . . . ?
N6 Ni3 Ni4 N7 -148.2(2) . . . . ?
O10 Ni3 Ni4 N7 -73.65(17) . . . . ?
O1W Ni3 Ni4 N7 111.19(18) . . . . ?
O8 Ni3 Ni4 N8 -32.51(19) . . . . ?
O7 Ni3 Ni4 N8 176.74(19) . . . . ?
N5 Ni3 Ni4 N8 148.9(2) . . . . ?
N6 Ni3 Ni4 N8 -4.7(2) . . . . ?
O10 Ni3 Ni4 N8 69.78(17) . . . . ?
O1W Ni3 Ni4 N8 -105.39(18) . . . . ?
C7 C2 C3 C4 -3.5(7) . . . . ?
C1 C2 C3 C4 178.3(5) . . . . ?
C2 C3 C4 C5 -1.1(7) . . . . ?
C2 C3 C4 C8 172.0(4) . . . . ?
C3 C4 C5 O1 -177.6(4) . . . . ?
C8 C4 C5 O1 9.7(6) . . . . ?
C3 C4 C5 C6 5.9(6) . . . . ?
C8 C4 C5 C6 -166.8(4) . . . . ?
O1 C5 C6 C7 177.4(4) . . . . ?
C4 C5 C6 C7 -6.1(6) . . . . ?
O1 C5 C6 C9 -8.4(6) . . . . ?
C4 C5 C6 C9 168.2(4) . . . . ?
C5 C6 C7 C2 1.4(7) . . . . ?
C9 C6 C7 C2 -173.0(4) . . . . ?
C3 C2 C7 C6 3.3(7) . . . . ?
C1 C2 C7 C6 -178.5(5) . . . . ?
C3 C4 C8 N1 124.7(4) . . . . ?
C5 C4 C8 N1 -62.6(6) . . . . ?
C7 C6 C9 N3 -121.1(5) . . . . ?
C5 C6 C9 N3 64.7(5) . . . . ?
N1 C10 C11 C12 69.4(5) . . . . ?
C10 C11 C12 N2 -74.9(5) . . . . ?
N3 C13 C14 C15 -75.8(5) . . . . ?
C13 C14 C15 N4 71.9(6) . . . . ?
O2 C18 C19 C20 -179.0(3) . . . . ?
C23 C18 C19 C20 3.8(5) . . . . ?
O2 C18 C19 C16 7.7(5) . . . . ?
C23 C18 C19 C16 -169.6(3) . . . . ?
N4 C16 C19 C20 127.2(4) . . . . ?
N4 C16 C19 C18 -59.3(5) . . . . ?
C18 C19 C20 C21 -1.0(6) . . . . ?
C16 C19 C20 C21 172.8(4) . . . . ?
C19 C20 C21 C22 -1.1(6) . . . . ?
C19 C20 C21 C24 -179.6(4) . . . . ?
C20 C21 C22 C23 0.2(6) . . . . ?
C24 C21 C22 C23 178.7(4) . . . . ?
C21 C22 C23 C18 2.7(6) . . . . ?
C21 C22 C23 C17 -170.2(4) . . . . ?
O2 C18 C23 C22 178.1(3) . . . . ?
C19 C18 C23 C22 -4.6(5) . . . . ?
O2 C18 C23 C17 -9.5(5) . . . . ?
C19 C18 C23 C17 167.8(3) . . . . ?
N2 C17 C23 C22 -124.2(4) . . . . ?
N2 C17 C23 C18 63.3(5) . . . . ?
C30 C25 C26 C27 -1.3(6) . . . . ?
C64 C25 C26 C27 175.2(4) . . . . ?
C25 C26 C27 C28 0.7(6) . . . . ?
C26 C27 C28 C69 0.6(7) . . . . ?
C26 C25 C30 C69 0.7(5) . . . . ?
C64 C25 C30 C69 -175.9(3) . . . . ?
C38 C33 C34 C35 4.2(7) . . . . ?
C32 C33 C34 C35 -176.6(5) . . . . ?
C33 C34 C35 C36 2.3(7) . . . . ?
C33 C34 C35 C39 -171.2(4) . . . . ?
C34 C35 C36 O7 175.3(4) . . . . ?
C39 C35 C36 O7 -11.0(6) . . . . ?
C34 C35 C36 C37 -9.0(6) . . . . ?
C39 C35 C36 C37 164.7(4) . . . . ?
O7 C36 C37 C38 -174.9(4) . . . . ?
C35 C36 C37 C38 9.5(6) . . . . ?
O7 C36 C37 C40 10.8(6) . . . . ?
C35 C36 C37 C40 -164.9(4) . . . . ?
C34 C33 C38 C37 -3.7(7) . . . . ?
C32 C33 C38 C37 177.1(5) . . . . ?
C36 C37 C38 C33 -3.4(7) . . . . ?
C40 C37 C38 C33 170.9(5) . . . . ?
C36 C35 C39 N5 64.4(5) . . . . ?
C34 C35 C39 N5 -121.9(4) . . . . ?
C36 C37 C40 N7 -64.5(6) . . . . ?
C38 C37 C40 N7 121.1(5) . . . . ?
N5 C41 C42 C43 -76.2(5) . . . . ?
C41 C42 C43 N6 70.6(6) . . . . ?
N7 C44 C45 C46 77.1(6) . . . . ?
C44 C45 C46 N8 -71.2(6) . . . . ?
O8 C49 C50 C51 -178.6(4) . . . . ?
C54 C49 C50 C51 6.5(6) . . . . ?
O8 C49 C50 C47 10.6(6) . . . . ?
C54 C49 C50 C47 -164.3(4) . . . . ?
N6 C47 C50 C49 -64.6(5) . . . . ?
N6 C47 C50 C51 124.4(4) . . . . ?
C49 C50 C51 C52 -1.9(7) . . . . ?
C47 C50 C51 C52 168.7(5) . . . . ?
C50 C51 C52 C53 -2.7(7) . . . . ?
C50 C51 C52 C55 -177.4(5) . . . . ?
C51 C52 C53 C54 2.5(8) . . . . ?
C55 C52 C53 C54 177.0(5) . . . . ?
O8 C49 C54 C53 178.5(4) . . . . ?
C50 C49 C54 C53 -6.6(7) . . . . ?
O8 C49 C54 C48 -10.9(6) . . . . ?
C50 C49 C54 C48 164.0(4) . . . . ?
C52 C53 C54 C49 2.3(8) . . . . ?
C52 C53 C54 C48 -168.2(5) . . . . ?
N8 C48 C54 C49 64.8(6) . . . . ?
N8 C48 C54 C53 -124.4(5) . . . . ?
O10 C56 C57 C58 159.3(4) . . . . ?
O9 C56 C57 C58 -22.0(6) . . . . ?
O10 C56 C57 C62 -24.9(6) . . . . ?
O9 C56 C57 C62 153.8(4) . . . . ?
C62 C57 C58 C59 -1.8(6) . . . . ?
C56 C57 C58 C59 174.2(4) . . . . ?
C57 C58 C59 C60 -2.6(7) . . . . ?
C58 C59 C60 C61 3.7(7) . . . . ?
C59 C60 C61 C62 -0.4(6) . . . . ?
C59 C60 C61 C68 -176.0(4) . . . . ?
C58 C57 C62 C61 5.1(6) . . . . ?
C56 C57 C62 C61 -170.8(3) . . . . ?
C60 C61 C62 C57 -4.0(6) . . . . ?
C68 C61 C62 C57 171.4(4) . . . . ?
C26 C25 C64 O4 169.9(3) . . . . ?
C30 C25 C64 O4 -13.7(5) . . . . ?
C26 C25 C64 O3 -11.2(5) . . . . ?
C30 C25 C64 O3 165.2(3) . . . . ?
C60 C61 C68 O12 -147.5(4) . . . . ?
C62 C61 C68 O12 37.0(6) . . . . ?
C60 C61 C68 O11 32.5(6) . . . . ?
C62 C61 C68 O11 -143.1(4) . . . . ?
C25 C30 C69 C28 0.6(6) . . . . ?
C25 C30 C69 C70 -177.5(3) . . . . ?
C27 C28 C69 C30 -1.2(6) . . . . ?
C27 C28 C69 C70 176.9(4) . . . . ?
C30 C69 C70 O6 -7.4(6) . . . . ?
C28 C69 C70 O6 174.6(4) . . . . ?
C30 C69 C70 O5 171.7(3) . . . . ?
C28 C69 C70 O5 -6.4(5) . . . . ?
C4 C8 N1 C10 -162.6(4) . . . . ?
C4 C8 N1 Ni2 62.6(4) . . . . ?
C11 C10 N1 C8 -175.4(4) . . . . ?
C11 C10 N1 Ni2 -47.9(5) . . . . ?
O1 Ni2 N1 C8 -27.1(3) . . . . ?
O2 Ni2 N1 C8 -55.4(12) . . . . ?
N2 Ni2 N1 C8 153.5(3) . . . . ?
O3 Ni2 N1 C8 -120.4(3) . . . . ?
O2W Ni2 N1 C8 59.8(3) . . . . ?
O1 Ni2 N1 C10 -154.6(3) . . . . ?
O2 Ni2 N1 C10 177.1(10) . . . . ?
N2 Ni2 N1 C10 26.0(3) . . . . ?
O3 Ni2 N1 C10 112.0(3) . . . . ?
O2W Ni2 N1 C10 -67.8(3) . . . . ?
C23 C17 N2 C12 164.3(3) . . . . ?
C23 C17 N2 Ni2 -63.8(4) . . . . ?
C11 C12 N2 C17 -178.2(4) . . . . ?
C11 C12 N2 Ni2 56.1(4) . . . . ?
O1 Ni2 N2 C17 30.1(13) . . . . ?
O2 Ni2 N2 C17 27.3(3) . . . . ?
N1 Ni2 N2 C17 -155.7(3) . . . . ?
O3 Ni2 N2 C17 120.2(3) . . . . ?
O2W Ni2 N2 C17 -58.9(3) . . . . ?
O1 Ni2 N2 C12 156.4(10) . . . . ?
O2 Ni2 N2 C12 153.7(3) . . . . ?
N1 Ni2 N2 C12 -29.4(3) . . . . ?
O3 Ni2 N2 C12 -113.5(3) . . . . ?
O2W Ni2 N2 C12 67.4(3) . . . . ?
C6 C9 N3 C13 161.9(4) . . . . ?
C6 C9 N3 Ni1 -67.2(4) . . . . ?
C14 C13 N3 C9 -179.0(4) . . . . ?
C14 C13 N3 Ni1 56.3(5) . . . . ?
O2 Ni1 N3 C9 60.7(12) . . . . ?
O1 Ni1 N3 C9 30.1(3) . . . . ?
N4 Ni1 N3 C9 -156.2(3) . . . . ?
O5 Ni1 N3 C9 -66.8(3) 4_575 . . . ?
O4 Ni1 N3 C9 120.3(3) . . . . ?
O2 Ni1 N3 C13 -172.9(9) . . . . ?
O1 Ni1 N3 C13 156.5(3) . . . . ?
N4 Ni1 N3 C13 -29.8(4) . . . . ?
O5 Ni1 N3 C13 59.6(3) 4_575 . . . ?
O4 Ni1 N3 C13 -113.2(3) . . . . ?
C19 C16 N4 C15 -163.1(4) . . . . ?
C19 C16 N4 Ni1 64.1(4) . . . . ?
C14 C15 N4 C16 -176.3(4) . . . . ?
C14 C15 N4 Ni1 -49.9(5) . . . . ?
O2 Ni1 N4 C16 -31.0(3) . . . . ?
N3 Ni1 N4 C16 153.4(3) . . . . ?
O1 Ni1 N4 C16 -72.9(8) . . . . ?
O5 Ni1 N4 C16 63.0(3) 4_575 . . . ?
O4 Ni1 N4 C16 -123.2(3) . . . . ?
O2 Ni1 N4 C15 -157.5(3) . . . . ?
N3 Ni1 N4 C15 26.9(3) . . . . ?
O1 Ni1 N4 C15 160.7(7) . . . . ?
O5 Ni1 N4 C15 -63.4(3) 4_575 . . . ?
O4 Ni1 N4 C15 110.3(3) . . . . ?
C42 C41 N5 C39 -174.3(4) . . . . ?
C42 C41 N5 Ni3 57.9(4) . . . . ?
C35 C39 N5 C41 168.6(4) . . . . ?
C35 C39 N5 Ni3 -62.8(4) . . . . ?
O8 Ni3 N5 C41 152.0(15) . . . . ?
O7 Ni3 N5 C41 145.2(3) . . . . ?
N6 Ni3 N5 C41 -35.2(3) . . . . ?
O10 Ni3 N5 C41 -119.2(3) . . . . ?
O1W Ni3 N5 C41 57.4(3) . . . . ?
Ni4 Ni3 N5 C41 164.3(2) . . . . ?
O8 Ni3 N5 C39 26.4(17) . . . . ?
O7 Ni3 N5 C39 19.6(3) . . . . ?
N6 Ni3 N5 C39 -160.8(3) . . . . ?
O10 Ni3 N5 C39 115.2(3) . . . . ?
O1W Ni3 N5 C39 -68.2(3) . . . . ?
Ni4 Ni3 N5 C39 38.7(3) . . . . ?
C42 C43 N6 C47 178.9(4) . . . . ?
C42 C43 N6 Ni3 -50.6(5) . . . . ?
C50 C47 N6 C43 -164.1(4) . . . . ?
C50 C47 N6 Ni3 62.5(5) . . . . ?
O8 Ni3 N6 C43 -147.6(3) . . . . ?
O7 Ni3 N6 C43 -153.0(16) . . . . ?
N5 Ni3 N6 C43 33.0(3) . . . . ?
O10 Ni3 N6 C43 119.9(3) . . . . ?
O1W Ni3 N6 C43 -63.3(3) . . . . ?
Ni4 Ni3 N6 C43 -166.8(3) . . . . ?
O8 Ni3 N6 C47 -19.4(3) . . . . ?
O7 Ni3 N6 C47 -24.9(19) . . . . ?
N5 Ni3 N6 C47 161.2(3) . . . . ?
O10 Ni3 N6 C47 -111.9(3) . . . . ?
O1W Ni3 N6 C47 64.9(3) . . . . ?
Ni4 Ni3 N6 C47 -38.6(3) . . . . ?
C45 C44 N7 C40 174.0(4) . . . . ?
C45 C44 N7 Ni4 -60.4(5) . . . . ?
C37 C40 N7 C44 -168.0(4) . . . . ?
C37 C40 N7 Ni4 65.1(4) . . . . ?
O7 Ni4 N7 C44 -146.9(4) . . . . ?
O11 Ni4 N7 C44 -54.6(4) 4_566 . . . ?
O8 Ni4 N7 C44 159.7(13) . . . . ?
O9 Ni4 N7 C44 119.3(4) . . . . ?
N8 Ni4 N7 C44 37.4(4) . . . . ?
Ni3 Ni4 N7 C44 -169.7(3) . . . . ?
O7 Ni4 N7 C40 -23.4(3) . . . . ?
O11 Ni4 N7 C40 68.9(3) 4_566 . . . ?
O8 Ni4 N7 C40 -76.8(16) . . . . ?
O9 Ni4 N7 C40 -117.2(3) . . . . ?
N8 Ni4 N7 C40 160.9(3) . . . . ?
Ni3 Ni4 N7 C40 -46.2(3) . . . . ?
C45 C46 N8 C48 -177.8(5) . . . . ?
C45 C46 N8 Ni4 52.9(6) . . . . ?
C54 C48 N8 C46 163.4(5) . . . . ?
C54 C48 N8 Ni4 -63.6(5) . . . . ?
O7 Ni4 N8 C46 -164.1(13) . . . . ?
O11 Ni4 N8 C46 55.5(4) 4_566 . . . ?
O8 Ni4 N8 C46 149.2(4) . . . . ?
O9 Ni4 N8 C46 -122.0(4) . . . . ?
N7 Ni4 N8 C46 -35.6(4) . . . . ?
Ni3 Ni4 N8 C46 171.3(3) . . . . ?
O7 Ni4 N8 C48 68.2(16) . . . . ?
O11 Ni4 N8 C48 -72.2(3) 4_566 . . . ?
O8 Ni4 N8 C48 21.4(3) . . . . ?
O9 Ni4 N8 C48 110.3(3) . . . . ?
N7 Ni4 N8 C48 -163.3(3) . . . . ?
Ni3 Ni4 N8 C48 43.6(4) . . . . ?
C6 C5 O1 Ni2 -156.8(3) . . . . ?
C4 C5 O1 Ni2 26.7(5) . . . . ?
C6 C5 O1 Ni1 -28.3(5) . . . . ?
C4 C5 O1 Ni1 155.2(3) . . . . ?
O2 Ni2 O1 C5 160.6(3) . . . . ?
N2 Ni2 O1 C5 157.9(11) . . . . ?
N1 Ni2 O1 C5 -16.3(3) . . . . ?
O3 Ni2 O1 C5 68.2(3) . . . . ?
O2W Ni2 O1 C5 -112.8(3) . . . . ?
O2 Ni2 O1 Ni1 21.16(10) . . . . ?
N2 Ni2 O1 Ni1 18.4(12) . . . . ?
N1 Ni2 O1 Ni1 -155.79(12) . . . . ?
O3 Ni2 O1 Ni1 -71.31(11) . . . . ?
O2W Ni2 O1 Ni1 107.76(13) . . . . ?
O2 Ni1 O1 C5 -160.6(3) . . . . ?
N3 Ni1 O1 C5 15.7(3) . . . . ?
N4 Ni1 O1 C5 -118.0(7) . . . . ?
O5 Ni1 O1 C5 106.5(3) 4_575 . . . ?
O4 Ni1 O1 C5 -68.0(3) . . . . ?
O2 Ni1 O1 Ni2 -21.47(10) . . . . ?
N3 Ni1 O1 Ni2 154.78(13) . . . . ?
N4 Ni1 O1 Ni2 21.2(8) . . . . ?
O5 Ni1 O1 Ni2 -114.34(11) 4_575 . . . ?
O4 Ni1 O1 Ni2 71.08(11) . . . . ?
C19 C18 O2 Ni1 24.5(4) . . . . ?
C23 C18 O2 Ni1 -158.2(2) . . . . ?
C19 C18 O2 Ni2 155.9(3) . . . . ?
C23 C18 O2 Ni2 -26.8(4) . . . . ?
N3 Ni1 O2 C18 131.7(10) . . . . ?
O1 Ni1 O2 C18 162.8(3) . . . . ?
N4 Ni1 O2 C18 -11.3(3) . . . . ?
O5 Ni1 O2 C18 -101.0(3) 4_575 . . . ?
O4 Ni1 O2 C18 72.6(3) . . . . ?
N3 Ni1 O2 Ni2 -9.8(11) . . . . ?
O1 Ni1 O2 Ni2 21.24(10) . . . . ?
N4 Ni1 O2 Ni2 -152.85(12) . . . . ?
O5 Ni1 O2 Ni2 117.50(11) 4_575 . . . ?
O4 Ni1 O2 Ni2 -68.99(11) . . . . ?
O1 Ni2 O2 C18 -163.5(3) . . . . ?
N2 Ni2 O2 C18 16.3(3) . . . . ?
N1 Ni2 O2 C18 -134.7(11) . . . . ?
O3 Ni2 O2 C18 -70.1(3) . . . . ?
O2W Ni2 O2 C18 109.6(3) . . . . ?
O1 Ni2 O2 Ni1 -21.51(10) . . . . ?
N2 Ni2 O2 Ni1 158.21(12) . . . . ?
N1 Ni2 O2 Ni1 7.2(11) . . . . ?
O3 Ni2 O2 Ni1 71.84(11) . . . . ?
O2W Ni2 O2 Ni1 -108.47(13) . . . . ?
O4 C64 O3 Ni2 17.0(5) . . . . ?
C25 C64 O3 Ni2 -161.7(2) . . . . ?
O1 Ni2 O3 C64 30.7(3) . . . . ?
O2 Ni2 O3 C64 -48.7(3) . . . . ?
N2 Ni2 O3 C64 -143.4(3) . . . . ?
N1 Ni2 O3 C64 125.5(3) . . . . ?
O2W Ni2 O3 C64 -68(8) . . . . ?
O3 C64 O4 Ni1 -14.3(5) . . . . ?
C25 C64 O4 Ni1 164.4(2) . . . . ?
O2 Ni1 O4 C64 44.5(3) . . . . ?
N3 Ni1 O4 C64 -129.2(3) . . . . ?
O1 Ni1 O4 C64 -34.9(3) . . . . ?
N4 Ni1 O4 C64 138.4(3) . . . . ?
O5 Ni1 O4 C64 -180(44) 4_575 . . . ?
O6 C70 O5 Ni1 22.8(7) . . . 4_576 ?
C69 C70 O5 Ni1 -156.2(3) . . . 4_576 ?
C35 C36 O7 Ni4 -153.1(3) . . . . ?
C37 C36 O7 Ni4 31.6(5) . . . . ?
C35 C36 O7 Ni3 -34.1(5) . . . . ?
C37 C36 O7 Ni3 150.6(3) . . . . ?
O11 Ni4 O7 C36 -112.6(3) 4_566 . . . ?
O8 Ni4 O7 C36 153.9(3) . . . . ?
O9 Ni4 O7 C36 65.3(3) . . . . ?
N7 Ni4 O7 C36 -21.6(3) . . . . ?
N8 Ni4 O7 C36 107.0(14) . . . . ?
Ni3 Ni4 O7 C36 133.8(3) . . . . ?
O11 Ni4 O7 Ni3 113.58(11) 4_566 . . . ?
O8 Ni4 O7 Ni3 20.11(10) . . . . ?
O9 Ni4 O7 Ni3 -68.56(11) . . . . ?
N7 Ni4 O7 Ni3 -155.38(13) . . . . ?
N8 Ni4 O7 Ni3 -26.8(15) . . . . ?
O8 Ni3 O7 C36 -153.7(3) . . . . ?
N5 Ni3 O7 C36 25.8(3) . . . . ?
N6 Ni3 O7 C36 -148.2(16) . . . . ?
O10 Ni3 O7 C36 -61.6(3) . . . . ?
O1W Ni3 O7 C36 121.9(3) . . . . ?
Ni4 Ni3 O7 C36 -133.5(3) . . . . ?
O8 Ni3 O7 Ni4 -20.19(11) . . . . ?
N5 Ni3 O7 Ni4 159.26(13) . . . . ?
N6 Ni3 O7 Ni4 -14.7(18) . . . . ?
O10 Ni3 O7 Ni4 71.90(11) . . . . ?
O1W Ni3 O7 Ni4 -104.68(11) . . . . ?
C54 C49 O8 Ni3 -150.1(3) . . . . ?
C50 C49 O8 Ni3 35.4(5) . . . . ?
C54 C49 O8 Ni4 -32.5(5) . . . . ?
C50 C49 O8 Ni4 153.0(3) . . . . ?
O7 Ni3 O8 C49 152.9(3) . . . . ?
N5 Ni3 O8 C49 146.2(15) . . . . ?
N6 Ni3 O8 C49 -26.6(3) . . . . ?
O10 Ni3 O8 C49 57.6(3) . . . . ?
O1W Ni3 O8 C49 -118.8(3) . . . . ?
Ni4 Ni3 O8 C49 132.9(3) . . . . ?
O7 Ni3 O8 Ni4 20.02(11) . . . . ?
N5 Ni3 O8 Ni4 13.2(16) . . . . ?
N6 Ni3 O8 Ni4 -159.57(13) . . . . ?
O10 Ni3 O8 Ni4 -75.32(11) . . . . ?
O1W Ni3 O8 Ni4 108.28(12) . . . . ?
O7 Ni4 O8 C49 -152.3(3) . . . . ?
O11 Ni4 O8 C49 115.6(3) 4_566 . . . ?
O9 Ni4 O8 C49 -58.4(3) . . . . ?
N7 Ni4 O8 C49 -98.7(15) . . . . ?
N8 Ni4 O8 C49 23.6(3) . . . . ?
Ni3 Ni4 O8 C49 -132.1(3) . . . . ?
O7 Ni4 O8 Ni3 -20.21(11) . . . . ?
O11 Ni4 O8 Ni3 -112.29(13) 4_566 . . . ?
O9 Ni4 O8 Ni3 73.69(11) . . . . ?
N7 Ni4 O8 Ni3 33.4(15) . . . . ?
N8 Ni4 O8 Ni3 155.75(14) . . . . ?
O10 C56 O9 Ni4 -11.7(6) . . . . ?
C57 C56 O9 Ni4 169.7(2) . . . . ?
O7 Ni4 O9 C56 46.5(4) . . . . ?
O11 Ni4 O9 C56 -152.7(10) 4_566 . . . ?
O8 Ni4 O9 C56 -39.2(4) . . . . ?
N7 Ni4 O9 C56 137.1(4) . . . . ?
N8 Ni4 O9 C56 -129.8(4) . . . . ?
Ni3 Ni4 O9 C56 4.3(3) . . . . ?
O9 C56 O10 Ni3 13.0(6) . . . . ?
C57 C56 O10 Ni3 -168.4(2) . . . . ?
O8 Ni3 O10 C56 36.3(3) . . . . ?
O7 Ni3 O10 C56 -49.4(3) . . . . ?
N5 Ni3 O10 C56 -139.0(3) . . . . ?
N6 Ni3 O10 C56 126.3(3) . . . . ?
O1W Ni3 O10 C56 84.9(13) . . . . ?
Ni4 Ni3 O10 C56 -7.2(3) . . . . ?
O12 C68 O11 Ni4 -39.1(8) . . . 4_565 ?
C61 C68 O11 Ni4 140.9(4) . . . 4_565 ?
